data_1510113
loop_
_publ_author_name
'Johansson, C.H.'
'Linde, J.O.'

_publ_section_title
;
 Roentgenographische und elektrische Untersuchungen des Cu Au-Systems
;
_journal_name_full 'Annalen der Physik'
_journal_page_first 1
_journal_page_last 48
_journal_paper_doi 10.1002/andp.18000050102
_journal_volume 5
_journal_year 1936
_chemical_formula_sum 'Au Cu'
_space_group_IT_number 123
_symmetry_space_group_name_Hall '-P 4 2'
_symmetry_space_group_name_H-M 'P 4/m m m'
_cell_angle_alpha 90
_cell_angle_beta 90
_cell_angle_gamma 90
_cell_formula_units_Z 2
_cell_length_a 3.975
_cell_length_b 3.975
_cell_length_c 3.685
_cell_volume 58.225
_citation_journal_id_ASTM ANPYA2
_cod_data_source_file gold_166.cif
_cod_data_source_block Au1Cu1
_cod_original_cell_volume 58.2253
_cod_original_formula_sum 'Au1 Cu1'
_cod_database_code 1510113

loop_
_symmetry_equiv_pos_as_xyz
x,y,z
-y,x,z
-x,-y,z
y,-x,z
x,-y,-z
y,x,-z
-x,y,-z
-y,-x,-z
-x,-y,-z
y,-x,-z
x,y,-z
-y,x,-z
-x,y,z
-y,-x,z
x,-y,z
y,x,z

loop_
_atom_site_label
_atom_site_type_symbol
_atom_site_fract_x
_atom_site_fract_y
_atom_site_fract_z
_atom_site_occupancy
_atom_site_U_iso_or_equiv
Cu1 Cu 0 0.5 0.5 1 0.0
Au2 Au 0.5 0.5 0 1 0.0
Au1 Au 0 0 0 1 0.0
